data_7130667
loop_
_publ_author_name
'Fern\'andez-Canelas, Paula'
'Migu\'elez, Rub\'en'
'Rubio, Eduardo'
'Gonz\'alez, Jos\'e Manuel'
'Barrio, Pablo'

_publ_section_title
;
 Intramolecular activation of strong Si-O bonds by gold(I): regioselective
 synthesis of 3-bromo-2-silylbenzofurans.
;
_journal_issue 66
_journal_name_full 'Chemical communications (Cambridge, England)'
_journal_page_first 9250
_journal_page_last 9253
_journal_paper_doi 10.1039/d2cc03060h
_journal_volume 58
_journal_year 2022
_chemical_formula_moiety 'C17 H25 Br O Si'
_chemical_formula_sum 'C17 H25 Br O Si'
_chemical_formula_weight 353.37
_space_group_crystal_system triclinic
_space_group_IT_number 2
_space_group_name_Hall '-P 1'
_space_group_name_H-M_alt 'P -1'
_atom_sites_solution_hydrogens noref
_audit_creation_method SHELXL-2014
_audit_update_record
;
2022-05-23 deposited with the CCDC.	2022-07-20 downloaded from the CCDC.
;
_cell_angle_alpha 82.729(6)
_cell_angle_beta 84.143(7)
_cell_angle_gamma 80.754(8)
_cell_formula_units_Z 2
_cell_length_a 7.7171(8)
_cell_length_b 8.9100(7)
_cell_length_c 12.9401(8)
_cell_measurement_reflns_used 3992
_cell_measurement_temperature 149.9(2)
_cell_measurement_theta_max 69.3020
_cell_measurement_theta_min 5.7680
_cell_volume 868.09(13)
_computing_cell_refinement 'CrysAlisPro 1.171.38.46 (Rigaku OD, 2015)'
_computing_data_collection 'CrysAlisPro 1.171.38.46 (Rigaku OD, 2015)'
_computing_data_reduction 'CrysAlisPro 1.171.38.46 (Rigaku OD, 2015)'
_computing_molecular_graphics 'PLATON-2014 (Spek, 2014)'
_computing_publication_material 'SHELXL-2014 (Sheldrick, 2014)'
_computing_structure_refinement 'SHELXL-2014 (Sheldrick, 2014)'
_computing_structure_solution 'SIR-2004 (Altomare 2004)'
_diffrn_ambient_temperature 149.9(2)
_diffrn_measured_fraction_theta_full 0.9914
_diffrn_measured_fraction_theta_max 0.9697
_diffrn_measurement_device_type 'Xcalibur, Onyx, Nova'
_diffrn_measurement_method '\w scans'
_diffrn_radiation_type CuK\a
_diffrn_radiation_wavelength 1.54184
_diffrn_reflns_av_R_equivalents 0.0493
_diffrn_reflns_av_unetI/netI 0.0413
_diffrn_reflns_Laue_measured_fraction_full 0.991
_diffrn_reflns_Laue_measured_fraction_max 0.970
_diffrn_reflns_limit_h_max 8
_diffrn_reflns_limit_h_min -9
_diffrn_reflns_limit_k_max 10
_diffrn_reflns_limit_k_min -10
_diffrn_reflns_limit_l_max 12
_diffrn_reflns_limit_l_min -15
_diffrn_reflns_number 6507
_diffrn_reflns_point_group_measured_fraction_full 0.991
_diffrn_reflns_point_group_measured_fraction_max 0.970
_diffrn_reflns_theta_full 67.4579
_diffrn_reflns_theta_max 69.5842
_diffrn_reflns_theta_min 5.8027
_diffrn_source 'micro-focus sealed X-ray tube'
_diffrn_source_type 'Nova (Cu) X-ray Source'
_exptl_absorpt_coefficient_mu 3.829
_exptl_absorpt_correction_T_max 1.00000
_exptl_absorpt_correction_T_min 0.49738
_exptl_absorpt_correction_type multi-scan
_exptl_absorpt_process_details
;
CrysAlisPro 1.171.38.46 (Rigaku Oxford Diffraction, 2015)
Empirical absorption correction using spherical harmonics,
 implemented in SCALE3 ABSPACK scaling algorithm.
;
_exptl_crystal_colour colorless
_exptl_crystal_density_diffrn 1.352
_exptl_crystal_description prism
_exptl_crystal_F_000 368
_exptl_crystal_size_max 0.33
_exptl_crystal_size_mid 0.17
_exptl_crystal_size_min 0.12
_refine_diff_density_max 0.711
_refine_diff_density_min -1.322
_refine_diff_density_rms 0.111
_refine_ls_extinction_method none
_refine_ls_goodness_of_fit_ref 1.137
_refine_ls_hydrogen_treatment noref
_refine_ls_matrix_type full
_refine_ls_number_parameters 187
_refine_ls_number_reflns 3166
_refine_ls_number_restraints 0
_refine_ls_restrained_S_all 1.137
_refine_ls_R_factor_all 0.0595
_refine_ls_R_factor_gt 0.0543
_refine_ls_shift/su_max 0.000
_refine_ls_shift/su_mean 0.000
_refine_ls_structure_factor_coef Fsqd
_refine_ls_weighting_details 'w=1/[\s^2^(Fo^2^)+(0.1070P)^2^+0.6173P] where P=(Fo^2^+2Fc^2^)/3'
_refine_ls_weighting_scheme calc
_refine_ls_wR_factor_gt 0.1557
_refine_ls_wR_factor_ref 0.1700
_reflns_Friedel_coverage 0.000
_reflns_number_gt 2859
_reflns_number_total 3166
_reflns_threshold_expression 'I > 2\s(I)'
_cod_data_source_file d2cc03060h2.cif
_cod_data_source_block 2a
_cod_database_code 7130667
_shelx_space_group_comment
;
The symmetry employed for this shelxl refinement is uniquely defined
by the following loop, which should always be used as a source of
symmetry information in preference to the above space-group names.
They are only intended as comments.
;
_shelxl_version_number 2014-3

loop_
_space_group_symop_operation_xyz
'x, y, z'
'-x, -y, -z'

loop_
_atom_site_label
_atom_site_type_symbol
_atom_site_fract_x
_atom_site_fract_y
_atom_site_fract_z
_atom_site_U_iso_or_equiv
_atom_site_adp_type
_atom_site_occupancy
_atom_site_site_symmetry_order
_atom_site_calc_flag
_atom_site_refinement_flags_posn
_atom_site_refinement_flags_adp
_atom_site_refinement_flags_occupancy
_atom_site_disorder_assembly
_atom_site_disorder_group
Br1 Br 0.45946(6) 0.43719(4) 0.31711(3) 0.0479(2) Uani 1 1 d . . . . .
Si1 Si 0.12623(14) 0.81249(11) 0.29205(7) 0.0357(3) Uani 1 1 d . . . . .
O1 O 0.3533(4) 0.8166(3) 0.1098(2) 0.0386(6) Uani 1 1 d . . . . .
C1 C 0.3179(5) 0.7262(4) 0.2047(3) 0.0361(8) Uani 1 1 d . . . . .
C2 C 0.4405(5) 0.5979(4) 0.2081(3) 0.0381(8) Uani 1 1 d . . . . .
C4 C 0.7000(5) 0.5035(4) 0.0737(3) 0.0411(8) Uani 1 1 d . . . . .
H4 H 0.7416 0.4105 0.1107 0.049 Uiso 1 1 calc R U . . .
C16 C -0.0359(7) 0.5410(5) 0.2946(4) 0.0550(11) Uani 1 1 d . . . . .
H16A H -0.0799 0.4574 0.3379 0.082 Uiso 1 1 calc R U . . .
H16B H 0.0689 0.5029 0.2535 0.082 Uiso 1 1 calc R U . . .
H16C H -0.1236 0.5910 0.2490 0.082 Uiso 1 1 calc R U . . .
C3 C 0.5571(5) 0.6006(4) 0.1145(3) 0.0347(7) Uani 1 1 d . . . . .
C6 C 0.7170(6) 0.6900(5) -0.0787(3) 0.0451(9) Uani 1 1 d . . . . .
H6 H 0.7736 0.7181 -0.1435 0.054 Uiso 1 1 calc R U . . .
C9 C -0.0067(6) 0.9610(4) 0.2019(3) 0.0436(9) Uani 1 1 d . . . . .
H9 H 0.0787 1.0175 0.1586 0.052 Uiso 1 1 calc R U . . .
C7 C 0.5743(6) 0.7887(4) -0.0397(3) 0.0430(9) Uani 1 1 d . . . . .
H7 H 0.5329 0.8820 -0.0764 0.052 Uiso 1 1 calc R U . . .
C15 C 0.0068(5) 0.6555(4) 0.3636(3) 0.0417(8) Uani 1 1 d . . . . .
H15 H 0.0873 0.5967 0.4129 0.050 Uiso 1 1 calc R U . . .
C5 C 0.7779(6) 0.5493(5) -0.0231(3) 0.0450(9) Uani 1 1 d . . . . .
H5 H 0.8728 0.4856 -0.0522 0.054 Uiso 1 1 calc R U . . .
C12 C 0.2200(6) 0.9097(5) 0.3910(3) 0.0439(9) Uani 1 1 d . . . . .
H12 H 0.1210 0.9674 0.4296 0.053 Uiso 1 1 calc R U . . .
C8 C 0.4975(5) 0.7390(4) 0.0577(3) 0.0387(8) Uani 1 1 d . . . . .
C14 C 0.3217(7) 0.7963(6) 0.4704(4) 0.0559(11) Uani 1 1 d . . . . .
H14A H 0.4150 0.7332 0.4342 0.084 Uiso 1 1 calc R U . . .
H14B H 0.2432 0.7330 0.5101 0.084 Uiso 1 1 calc R U . . .
H14C H 0.3705 0.8515 0.5166 0.084 Uiso 1 1 calc R U . . .
C10 C -0.1030(8) 0.8920(6) 0.1257(4) 0.0620(13) Uani 1 1 d . . . . .
H10A H -0.1968 0.8440 0.1636 0.093 Uiso 1 1 calc R U . . .
H10B H -0.0217 0.8173 0.0910 0.093 Uiso 1 1 calc R U . . .
H10C H -0.1509 0.9716 0.0747 0.093 Uiso 1 1 calc R U . . .
C11 C -0.1337(7) 1.0801(5) 0.2588(4) 0.0616(12) Uani 1 1 d . . . . .
H11A H -0.1970 1.1511 0.2086 0.092 Uiso 1 1 calc R U . . .
H11B H -0.0681 1.1342 0.2970 0.092 Uiso 1 1 calc R U . . .
H11C H -0.2154 1.0296 0.3064 0.092 Uiso 1 1 calc R U . . .
C13 C 0.3379(8) 1.0234(6) 0.3371(4) 0.0594(12) Uani 1 1 d . . . . .
H13A H 0.3803 1.0736 0.3888 0.089 Uiso 1 1 calc R U . . .
H13B H 0.2716 1.0982 0.2905 0.089 Uiso 1 1 calc R U . . .
H13C H 0.4361 0.9700 0.2981 0.089 Uiso 1 1 calc R U . . .
C17 C -0.1567(7) 0.7216(6) 0.4300(4) 0.0634(12) Uani 1 1 d . . . . .
H17A H -0.2425 0.7769 0.3850 0.095 Uiso 1 1 calc R U . . .
H17B H -0.1243 0.7897 0.4741 0.095 Uiso 1 1 calc R U . . .
H17C H -0.2057 0.6398 0.4724 0.095 Uiso 1 1 calc R U . . .

loop_
_atom_site_aniso_label
_atom_site_aniso_U_11
_atom_site_aniso_U_22
_atom_site_aniso_U_33
_atom_site_aniso_U_23
_atom_site_aniso_U_13
_atom_site_aniso_U_12
Br1 0.0608(3) 0.0337(3) 0.0424(3) 0.00870(19) -0.0044(2) 0.0032(2)
Si1 0.0452(6) 0.0266(5) 0.0348(5) -0.0017(4) -0.0073(4) -0.0026(4)
O1 0.0492(15) 0.0271(12) 0.0358(13) 0.0013(10) -0.0039(11) 0.0019(10)
C1 0.049(2) 0.0248(16) 0.0335(17) 0.0021(13) -0.0073(15) -0.0039(14)
C2 0.051(2) 0.0289(17) 0.0333(17) 0.0015(14) -0.0057(15) -0.0064(15)
C4 0.048(2) 0.0338(19) 0.041(2) -0.0045(15) -0.0071(16) -0.0025(16)
C16 0.068(3) 0.042(2) 0.058(3) -0.0014(19) -0.011(2) -0.018(2)
C3 0.0416(18) 0.0284(17) 0.0339(17) -0.0014(14) -0.0071(14) -0.0034(14)
C6 0.060(2) 0.041(2) 0.0351(18) -0.0037(16) 0.0004(17) -0.0123(18)
C9 0.049(2) 0.0319(19) 0.047(2) 0.0007(16) -0.0072(17) -0.0001(16)
C7 0.058(2) 0.0318(19) 0.0384(19) -0.0015(15) -0.0043(17) -0.0060(16)
C15 0.049(2) 0.0331(19) 0.042(2) -0.0005(16) -0.0037(16) -0.0047(16)
C5 0.051(2) 0.042(2) 0.043(2) -0.0117(17) -0.0046(17) -0.0022(17)
C12 0.058(2) 0.036(2) 0.0389(19) -0.0068(16) -0.0042(17) -0.0089(17)
C8 0.052(2) 0.0286(17) 0.0367(18) -0.0054(14) -0.0084(16) -0.0064(15)
C14 0.072(3) 0.055(3) 0.045(2) -0.0027(19) -0.018(2) -0.015(2)
C10 0.071(3) 0.052(3) 0.064(3) 0.005(2) -0.033(2) 0.000(2)
C11 0.062(3) 0.042(2) 0.072(3) -0.001(2) -0.005(2) 0.015(2)
C13 0.082(3) 0.045(2) 0.057(3) -0.002(2) -0.019(2) -0.024(2)
C17 0.070(3) 0.045(2) 0.069(3) -0.002(2) 0.015(2) -0.005(2)

loop_
_atom_type_symbol
_atom_type_description
_atom_type_scat_dispersion_real
_atom_type_scat_dispersion_imag
_atom_type_scat_source
C C 0.0181 0.0091 'International Tables Vol C Tables 4.2.6.8 and 6.1.1.4'
H H 0.0000 0.0000 'International Tables Vol C Tables 4.2.6.8 and 6.1.1.4'
O O 0.0492 0.0322 'International Tables Vol C Tables 4.2.6.8 and 6.1.1.4'
Si Si 0.2541 0.3302 'International Tables Vol C Tables 4.2.6.8 and 6.1.1.4'
Br Br -0.6763 1.2805 'International Tables Vol C Tables 4.2.6.8 and 6.1.1.4'

loop_
_geom_angle_atom_site_label_1
_geom_angle_atom_site_label_2
_geom_angle_atom_site_label_3
_geom_angle
_geom_angle_site_symmetry_1
_geom_angle_site_symmetry_3
_geom_angle_publ_flag
C1 Si1 C15 109.55(16) . . ?
C1 Si1 C9 104.73(17) . . ?
C15 Si1 C9 116.14(19) . . ?
C1 Si1 C12 107.31(18) . . ?
C15 Si1 C12 108.94(18) . . ?
C9 Si1 C12 109.78(18) . . ?
C8 O1 C1 107.1(3) . . ?
C2 C1 O1 107.6(3) . . ?
C2 C1 Si1 137.6(3) . . ?
O1 C1 Si1 114.8(2) . . ?
C1 C2 C3 110.1(3) . . ?
C1 C2 Br1 126.4(3) . . ?
C3 C2 Br1 123.4(3) . . ?
C5 C4 C3 117.9(4) . . ?
C5 C4 H4 121.0 . . ?
C3 C4 H4 121.0 . . ?
C15 C16 H16A 109.5 . . ?
C15 C16 H16B 109.5 . . ?
H16A C16 H16B 109.5 . . ?
C15 C16 H16C 109.5 . . ?
H16A C16 H16C 109.5 . . ?
H16B C16 H16C 109.5 . . ?
C8 C3 C4 120.0(4) . . ?
C8 C3 C2 103.9(3) . . ?
C4 C3 C2 136.1(3) . . ?
C7 C6 C5 121.8(4) . . ?
C7 C6 H6 119.1 . . ?
C5 C6 H6 119.1 . . ?
C11 C9 C10 110.6(4) . . ?
C11 C9 Si1 113.9(3) . . ?
C10 C9 Si1 113.6(3) . . ?
C11 C9 H9 106.0 . . ?
C10 C9 H9 106.0 . . ?
Si1 C9 H9 106.0 . . ?
C8 C7 C6 115.6(4) . . ?
C8 C7 H7 122.2 . . ?
C6 C7 H7 122.2 . . ?
C17 C15 C16 111.7(4) . . ?
C17 C15 Si1 111.2(3) . . ?
C16 C15 Si1 114.9(3) . . ?
C17 C15 H15 106.1 . . ?
C16 C15 H15 106.1 . . ?
Si1 C15 H15 106.1 . . ?
C4 C5 C6 121.3(4) . . ?
C4 C5 H5 119.4 . . ?
C6 C5 H5 119.4 . . ?
C13 C12 C14 109.7(4) . . ?
C13 C12 Si1 111.2(3) . . ?
C14 C12 Si1 112.9(3) . . ?
C13 C12 H12 107.6 . . ?
C14 C12 H12 107.6 . . ?
Si1 C12 H12 107.6 . . ?
O1 C8 C7 125.4(3) . . ?
O1 C8 C3 111.3(3) . . ?
C7 C8 C3 123.4(4) . . ?
C12 C14 H14A 109.5 . . ?
C12 C14 H14B 109.5 . . ?
H14A C14 H14B 109.5 . . ?
C12 C14 H14C 109.5 . . ?
H14A C14 H14C 109.5 . . ?
H14B C14 H14C 109.5 . . ?
C9 C10 H10A 109.5 . . ?
C9 C10 H10B 109.5 . . ?
H10A C10 H10B 109.5 . . ?
C9 C10 H10C 109.5 . . ?
H10A C10 H10C 109.5 . . ?
H10B C10 H10C 109.5 . . ?
C9 C11 H11A 109.5 . . ?
C9 C11 H11B 109.5 . . ?
H11A C11 H11B 109.5 . . ?
C9 C11 H11C 109.5 . . ?
H11A C11 H11C 109.5 . . ?
H11B C11 H11C 109.5 . . ?
C12 C13 H13A 109.5 . . ?
C12 C13 H13B 109.5 . . ?
H13A C13 H13B 109.5 . . ?
C12 C13 H13C 109.5 . . ?
H13A C13 H13C 109.5 . . ?
H13B C13 H13C 109.5 . . ?
C15 C17 H17A 109.5 . . ?
C15 C17 H17B 109.5 . . ?
H17A C17 H17B 109.5 . . ?
C15 C17 H17C 109.5 . . ?
H17A C17 H17C 109.5 . . ?
H17B C17 H17C 109.5 . . ?

loop_
_geom_bond_atom_site_label_1
_geom_bond_atom_site_label_2
_geom_bond_distance
_geom_bond_site_symmetry_2
_geom_bond_publ_flag
Br1 C2 1.877(4) . ?
Si1 C1 1.889(4) . ?
Si1 C15 1.891(4) . ?
Si1 C9 1.893(4) . ?
Si1 C12 1.893(4) . ?
O1 C8 1.374(5) . ?
O1 C1 1.409(4) . ?
C1 C2 1.361(5) . ?
C2 C3 1.434(5) . ?
C4 C5 1.376(6) . ?
C4 C3 1.390(5) . ?
C4 H4 0.9300 . ?
C16 C15 1.531(6) . ?
C16 H16A 0.9600 . ?
C16 H16B 0.9600 . ?
C16 H16C 0.9600 . ?
C3 C8 1.388(5) . ?
C6 C7 1.389(6) . ?
C6 C5 1.400(6) . ?
C6 H6 0.9300 . ?
C9 C11 1.531(6) . ?
C9 C10 1.534(6) . ?
C9 H9 0.9800 . ?
C7 C8 1.388(6) . ?
C7 H7 0.9300 . ?
C15 C17 1.531(6) . ?
C15 H15 0.9800 . ?
C5 H5 0.9300 . ?
C12 C13 1.526(6) . ?
C12 C14 1.529(6) . ?
C12 H12 0.9800 . ?
C14 H14A 0.9600 . ?
C14 H14B 0.9600 . ?
C14 H14C 0.9600 . ?
C10 H10A 0.9600 . ?
C10 H10B 0.9600 . ?
C10 H10C 0.9600 . ?
C11 H11A 0.9600 . ?
C11 H11B 0.9600 . ?
C11 H11C 0.9600 . ?
C13 H13A 0.9600 . ?
C13 H13B 0.9600 . ?
C13 H13C 0.9600 . ?
C17 H17A 0.9600 . ?
C17 H17B 0.9600 . ?
C17 H17C 0.9600 . ?

loop_
_geom_torsion_atom_site_label_1
_geom_torsion_atom_site_label_2
_geom_torsion_atom_site_label_3
_geom_torsion_atom_site_label_4
_geom_torsion
_geom_torsion_site_symmetry_1
_geom_torsion_site_symmetry_2
_geom_torsion_site_symmetry_3
_geom_torsion_site_symmetry_4
_geom_torsion_publ_flag
C8 O1 C1 C2 0.3(4) . . . . ?
C8 O1 C1 Si1 178.6(2) . . . . ?
C15 Si1 C1 C2 -37.3(5) . . . . ?
C9 Si1 C1 C2 -162.5(4) . . . . ?
C12 Si1 C1 C2 80.9(4) . . . . ?
C15 Si1 C1 O1 145.1(2) . . . . ?
C9 Si1 C1 O1 19.9(3) . . . . ?
C12 Si1 C1 O1 -96.7(3) . . . . ?
O1 C1 C2 C3 -1.0(4) . . . . ?
Si1 C1 C2 C3 -178.7(3) . . . . ?
O1 C1 C2 Br1 179.3(2) . . . . ?
Si1 C1 C2 Br1 1.6(6) . . . . ?
C5 C4 C3 C8 0.0(5) . . . . ?
C5 C4 C3 C2 179.4(4) . . . . ?
C1 C2 C3 C8 1.2(4) . . . . ?
Br1 C2 C3 C8 -179.1(3) . . . . ?
C1 C2 C3 C4 -178.3(4) . . . . ?
Br1 C2 C3 C4 1.4(6) . . . . ?
C1 Si1 C9 C11 -161.5(3) . . . . ?
C15 Si1 C9 C11 77.6(4) . . . . ?
C12 Si1 C9 C11 -46.5(4) . . . . ?
C1 Si1 C9 C10 70.7(4) . . . . ?
C15 Si1 C9 C10 -50.3(4) . . . . ?
C12 Si1 C9 C10 -174.4(4) . . . . ?
C5 C6 C7 C8 0.3(6) . . . . ?
C1 Si1 C15 C17 -176.4(3) . . . . ?
C9 Si1 C15 C17 -58.0(4) . . . . ?
C12 Si1 C15 C17 66.5(4) . . . . ?
C1 Si1 C15 C16 -48.2(4) . . . . ?
C9 Si1 C15 C16 70.2(4) . . . . ?
C12 Si1 C15 C16 -165.3(3) . . . . ?
C3 C4 C5 C6 0.7(6) . . . . ?
C7 C6 C5 C4 -0.9(6) . . . . ?
C1 Si1 C12 C13 54.1(4) . . . . ?
C15 Si1 C12 C13 172.6(3) . . . . ?
C9 Si1 C12 C13 -59.2(4) . . . . ?
C1 Si1 C12 C14 -69.7(4) . . . . ?
C15 Si1 C12 C14 48.9(4) . . . . ?
C9 Si1 C12 C14 177.1(3) . . . . ?
C1 O1 C8 C7 179.5(3) . . . . ?
C1 O1 C8 C3 0.5(4) . . . . ?
C6 C7 C8 O1 -178.6(3) . . . . ?
C6 C7 C8 C3 0.3(6) . . . . ?
C4 C3 C8 O1 178.6(3) . . . . ?
C2 C3 C8 O1 -1.0(4) . . . . ?
C4 C3 C8 C7 -0.5(6) . . . . ?
C2 C3 C8 C7 179.9(3) . . . . ?
